data_1001803
loop_
_publ_author_name
'Letouze, F'
'Martin, C'
'Hervieu, M'
'Michel, C'
'Maignan, A'
'Raveau, B'

_publ_section_title
;
A new structure related to the layered cuprates: the "1201" shear-like
phase Tl5 Ba3 Sr5 Cu3 O19, third member of the series (Tl A2 Cu O5)m .
(Tl2 A2 O4)
;
_journal_coden_ASTM JSSCBI
_journal_name_full 'Journal of Solid State Chemistry'
_journal_page_first 150
_journal_page_last 155
_journal_paper_doi 10.1006/jssc.1996.7201
_journal_volume 128
_journal_year 1997
_chemical_formula_structural 'Tl5 Ba3 Sr5 Cu3 O19'
_chemical_formula_sum 'Ba3 Cu3 O19 Sr5 Tl5'
_chemical_name_systematic
;
Thallium barium strontium copper oxide (5/3/5/3/19)
;
_space_group_IT_number 35
_symmetry_cell_setting orthorhombic
_symmetry_Int_Tables_number 35
_symmetry_space_group_name_Hall 'A -2 2'
_symmetry_space_group_name_H-M 'A 2 m m'
_cell_angle_alpha 90
_cell_angle_beta 90
_cell_angle_gamma 90
_cell_formula_units_Z 2
_cell_length_a 3.7536(2)
_cell_length_b 30.631(2)
_cell_length_c 9.219(1)
_cell_volume 1060.0
_refine_ls_R_factor_all 0.097
_cod_database_code 1001803

loop_
_symmetry_equiv_pos_as_xyz
x,y,z
x,-y,-z
x,-y,z
x,y,-z
x,1/2+y,1/2+z
x,1/2-y,1/2-z
x,1/2-y,1/2+z
x,1/2+y,1/2-z

loop_
_atom_site_label
_atom_site_type_symbol
_atom_site_symmetry_multiplicity
_atom_site_Wyckoff_symbol
_atom_site_fract_x
_atom_site_fract_y
_atom_site_fract_z
_atom_site_occupancy
_atom_site_attached_hydrogens
_atom_site_calc_flag
Tl1 Tl3+ 2 b 0. 0. 0.5 1. 0 d
Tl2 Tl3+ 4 d 0. 0.1128(3) 0.5 1. 0 d
Tl3 Tl3+ 4 d 0. 0.2397(3) 0.5 1. 0 d
Ba1 Ba2+ 8 f 0.5 0.0615(4) 0.2011(7) 0.275(25) 0 d
Sr1 Sr2+ 8 f 0.5 0.0615(4) 0.2011(7) 0.725(25) 0 d
Ba2 Ba2+ 8 f 0.5 0.1844(3) 0.2152(9) 0.475(25) 0 d
Sr2 Sr2+ 8 f 0.5 0.1844(3) 0.2152(9) 0.525(25) 0 d
Cu1 Cu2+ 2 a 0. 0. 0. 1. 0 d
Cu2 Cu2+ 4 d 0. 0.1212(7) 0. 1. 0 d
O1 O2- 2 a 0.5 0. 0. 1. 0 d
O2 O2- 4 d 0.5 0.1212(7) 0. 1. 0 d
O3 O2- 4 e 0. 0. 0.263(2) 1. 0 d
O4 O2- 8 f 0. 0.1212(7) 0.263(2) 1. 0 d
O5 O2- 4 d 0. 0.0606(7) 0. 1. 0 d
O6 O2- 4 d 0.5 0.056(3) 0.5 1. 0 d
O7 O2- 4 d 0.5 0.176(3) 0.5 1. 0 d
O8 O2- 4 c 0. 0.25 0.25 1. 0 d
O9 O2- 4 d 0. 0.186(2) 0. 1. 0 d

loop_
_atom_type_symbol
_atom_type_oxidation_number
Tl3+ 3.000
Ba2+ 2.000
Sr2+ 2.000
Cu2+ 2.333
O2- -2.000
